data_1517412
loop_
_publ_author_name
'Ma, Guan-Hua'
'Jiang, Bo'
'Tu, Xing-Jun'
'Ning, Yi'
'Tu, Shu-Jiang'
'Li, Guigen'

_publ_section_title
;
 Synthesis of Isocoumarins with Different Substituted Patterns via
 Passerini-Aldol Sequence.
;
_journal_issue 17
_journal_name_full 'Organic letters'
_journal_page_first 4504
_journal_paper_doi 10.1021/ol502048e
_journal_volume 16
_journal_year 2014
_chemical_formula_sum 'C27 H26 Br N O5'
_chemical_formula_weight 524.40
_chemical_name_systematic
; 
 ? 
;
_space_group_IT_number 14
_symmetry_cell_setting monoclinic
_symmetry_space_group_name_Hall '-P 2ybc'
_symmetry_space_group_name_H-M 'P 1 21/c 1'
_atom_sites_solution_hydrogens geom
_atom_sites_solution_primary direct
_atom_sites_solution_secondary difmap
_audit_creation_method SHELXL-97
_cell_angle_alpha 90.00
_cell_angle_beta 98.518(2)
_cell_angle_gamma 90.00
_cell_formula_units_Z 8
_cell_length_a 9.8508(8)
_cell_length_b 26.583(3)
_cell_length_c 19.2662(18)
_cell_measurement_reflns_used 2195
_cell_measurement_temperature 298(2)
_cell_measurement_theta_max 25.869
_cell_measurement_theta_min 2.271
_cell_volume 4989.5(8)
_computing_cell_refinement 'Bruker SMART'
_computing_data_collection 'Bruker SMART'
_computing_data_reduction 'Bruker SHELXTL'
_computing_molecular_graphics 'Bruker SHELXTL'
_computing_publication_material 'Bruker SHELXTL'
_computing_structure_refinement 'SHELXL-97 (Sheldrick, 1997)'
_computing_structure_solution 'SHELXS-97 (Sheldrick, 1990)'
_diffrn_ambient_temperature 298(2)
_diffrn_measured_fraction_theta_full 0.995
_diffrn_measured_fraction_theta_max 0.995
_diffrn_measurement_device_type 'CCD area detector'
_diffrn_measurement_method 'phi and omega scans'
_diffrn_radiation_monochromator graphite
_diffrn_radiation_source 'fine-focus sealed tube'
_diffrn_radiation_type MoK\a
_diffrn_radiation_wavelength 0.71073
_diffrn_reflns_av_R_equivalents 0.1306
_diffrn_reflns_av_sigmaI/netI 0.2269
_diffrn_reflns_limit_h_max 10
_diffrn_reflns_limit_h_min -11
_diffrn_reflns_limit_k_max 31
_diffrn_reflns_limit_k_min -31
_diffrn_reflns_limit_l_max 22
_diffrn_reflns_limit_l_min -17
_diffrn_reflns_number 24882
_diffrn_reflns_theta_full 25.02
_diffrn_reflns_theta_max 25.02
_diffrn_reflns_theta_min 2.27
_exptl_absorpt_coefficient_mu 1.685
_exptl_absorpt_correction_T_max 0.8770
_exptl_absorpt_correction_T_min 0.6146
_exptl_absorpt_correction_type multi-scan
_exptl_absorpt_process_details sadabs
_exptl_crystal_colour colorless
_exptl_crystal_density_diffrn 1.396
_exptl_crystal_density_method 'not measured'
_exptl_crystal_description block
_exptl_crystal_F_000 2160
_exptl_crystal_size_max 0.32
_exptl_crystal_size_mid 0.13
_exptl_crystal_size_min 0.08
_refine_diff_density_max 0.706
_refine_diff_density_min -0.320
_refine_diff_density_rms 0.065
_refine_ls_extinction_method none
_refine_ls_goodness_of_fit_ref 1.001
_refine_ls_hydrogen_treatment mixed
_refine_ls_matrix_type full
_refine_ls_number_parameters 613
_refine_ls_number_reflns 8766
_refine_ls_number_restraints 0
_refine_ls_restrained_S_all 1.001
_refine_ls_R_factor_all 0.2024
_refine_ls_R_factor_gt 0.0648
_refine_ls_shift/su_max 0.001
_refine_ls_shift/su_mean 0.000
_refine_ls_structure_factor_coef Fsqd
_refine_ls_weighting_details 'calc w=1/[\s^2^(Fo^2^)+(0.0063P)^2^+0.0000P] where P=(Fo^2^+2Fc^2^)/3'
_refine_ls_weighting_scheme calc
_refine_ls_wR_factor_gt 0.1069
_refine_ls_wR_factor_ref 0.1175
_reflns_number_gt 2671
_reflns_number_total 8766
_reflns_threshold_expression >2sigma(I)
_cod_data_source_file ol502048e_si_003.cif
_cod_data_source_block 140605a
_cod_depositor_comments
;
The following automatic conversions were performed:

'_symmetry_cell_setting' value 'Monoclinic' changed to 'monoclinic'
according to
/home/saulius/struct/COD-crude-data--automatic-downloads/rss-feeds/ACS/lib/dictionaries/cif_core.dic
dictionary named 'cif_core.dic' version 2.4.2 from 2011-04-26.

Automatic conversion script
Id: cif_fix_values 2281 2013-09-26 08:29:07Z andrius 

 Adding full bibliography for 1517412--1517413.cif.
;
_cod_original_cell_volume 4989.4(8)
_cod_original_sg_symbol_H-M P2(1)/c
_cod_database_code 1517412

loop_
_symmetry_equiv_pos_as_xyz
'x, y, z'
'-x, y+1/2, -z+1/2'
'-x, -y, -z'
'x, -y-1/2, z-1/2'

loop_
_atom_site_label
_atom_site_type_symbol
_atom_site_fract_x
_atom_site_fract_y
_atom_site_fract_z
_atom_site_U_iso_or_equiv
_atom_site_adp_type
_atom_site_occupancy
_atom_site_symmetry_multiplicity
_atom_site_calc_flag
_atom_site_refinement_flags
Br1 Br 0.40202(10) 0.66604(3) 0.01790(5) 0.0941(3) Uani 1 1 d .
Br2 Br 1.11850(11) 0.63768(3) 0.46030(5) 0.1120(4) Uani 1 1 d .
N1 N 0.6250(5) 0.78971(18) 0.2820(2) 0.0495(16) Uani 1 1 d .
H1 H 0.7127 0.7926 0.2853 0.059 Uiso 1 1 calc R
N2 N 0.8649(6) 0.48454(18) 0.1875(3) 0.0508(16) Uani 1 1 d .
H2 H 0.7775 0.4806 0.1843 0.061 Uiso 1 1 calc R
O1 O 0.6437(4) 0.94859(16) 0.1704(2) 0.0533(13) Uani 1 1 d .
O2 O 0.6473(5) 1.02739(17) 0.2037(2) 0.0819(18) Uani 1 1 d .
O3 O 0.7778(5) 0.86433(14) 0.2639(2) 0.0553(13) Uani 1 1 d .
H3 H 0.8254 0.8897 0.2688 0.083 Uiso 1 1 calc R
O4 O 0.4270(5) 0.83294(16) 0.2553(2) 0.0535(14) Uani 1 1 d .
O5 O 0.7626(6) 0.88006(18) 0.1058(3) 0.0783(17) Uani 1 1 d .
O6 O 0.8657(5) 0.3506(2) 0.3506(2) 0.0716(15) Uani 1 1 d .
O7 O 0.8947(6) 0.26906(19) 0.3506(3) 0.114(2) Uani 1 1 d .
O8 O 0.7203(5) 0.41417(14) 0.2281(2) 0.0625(14) Uani 1 1 d .
H8 H 0.6764 0.3884 0.2320 0.094 Uiso 1 1 calc R
O9 O 1.0684(5) 0.44719(15) 0.2264(2) 0.0548(14) Uani 1 1 d .
O10 O 0.7305(6) 0.4288(2) 0.3804(3) 0.0942(19) Uani 1 1 d .
C1 C 0.6294(7) 0.9840(3) 0.2185(4) 0.057(2) Uani 1 1 d .
C2 C 0.6027(7) 0.9678(3) 0.2892(4) 0.0436(19) Uani 1 1 d .
C3 C 0.5767(7) 1.0036(2) 0.3363(4) 0.056(2) Uani 1 1 d .
H3A H 0.5696 1.0371 0.3227 0.067 Uiso 1 1 calc R
C4 C 0.5607(7) 0.9904(3) 0.4040(4) 0.064(2) Uani 1 1 d .
H4 H 0.5450 1.0147 0.4366 0.077 Uiso 1 1 calc R
C5 C 0.5688(7) 0.9399(3) 0.4219(4) 0.063(2) Uani 1 1 d .
H5 H 0.5579 0.9302 0.4672 0.075 Uiso 1 1 calc R
C6 C 0.5924(7) 0.9042(2) 0.3749(4) 0.055(2) Uani 1 1 d .
H6 H 0.5972 0.8705 0.3883 0.066 Uiso 1 1 calc R
C7 C 0.6094(6) 0.9176(2) 0.3065(4) 0.0406(18) Uani 1 1 d .
C8 C 0.6377(7) 0.8781(2) 0.2540(4) 0.0445(19) Uani 1 1 d .
C9 C 0.5931(7) 0.8987(2) 0.1786(3) 0.0468(19) Uani 1 1 d .
H9 H 0.4928 0.8984 0.1673 0.056 Uiso 1 1 calc R
C10 C 0.5525(9) 0.8306(3) 0.2632(3) 0.0446(19) Uani 1 1 d .
C11 C 0.5727(8) 0.7398(2) 0.2979(4) 0.053(2) Uani 1 1 d .
C12 C 0.4868(8) 0.7167(2) 0.2362(3) 0.064(2) Uani 1 1 d .
H12A H 0.5396 0.7144 0.1976 0.077 Uiso 1 1 calc R
H12B H 0.4076 0.7379 0.2213 0.077 Uiso 1 1 calc R
C13 C 0.7017(8) 0.7060(2) 0.3154(4) 0.085(3) Uani 1 1 d .
H13A H 0.7519 0.7054 0.2757 0.102 Uiso 1 1 calc R
H13B H 0.7616 0.7198 0.3553 0.102 Uiso 1 1 calc R
C14 C 0.4986(8) 0.7417(2) 0.3598(4) 0.086(3) Uani 1 1 d .
H14A H 0.4160 0.7618 0.3486 0.103 Uiso 1 1 calc R
H14B H 0.5564 0.7576 0.3989 0.103 Uiso 1 1 calc R
C15 C 0.4385(10) 0.6638(3) 0.2543(4) 0.080(3) Uani 1 1 d .
H15 H 0.3782 0.6496 0.2141 0.096 Uiso 1 1 calc R
C16 C 0.5635(11) 0.6318(3) 0.2719(5) 0.091(3) Uani 1 1 d .
H16A H 0.5359 0.5981 0.2831 0.110 Uiso 1 1 calc R
H16B H 0.6105 0.6296 0.2311 0.110 Uiso 1 1 calc R
C17 C 0.6605(10) 0.6520(3) 0.3323(5) 0.090(3) Uani 1 1 d .
H17 H 0.7415 0.6304 0.3427 0.108 Uiso 1 1 calc R
C18 C 0.5881(11) 0.6556(3) 0.3927(5) 0.103(3) Uani 1 1 d .
H18A H 0.6499 0.6699 0.4316 0.123 Uiso 1 1 calc R
H18B H 0.5647 0.6219 0.4062 0.123 Uiso 1 1 calc R
C19 C 0.4594(11) 0.6866(3) 0.3812(5) 0.088(3) Uani 1 1 d .
H19 H 0.4142 0.6871 0.4233 0.106 Uiso 1 1 calc R
C20 C 0.3619(9) 0.6680(3) 0.3172(5) 0.094(3) Uani 1 1 d .
H20A H 0.3251 0.6354 0.3272 0.112 Uiso 1 1 calc R
H20B H 0.2858 0.6913 0.3066 0.112 Uiso 1 1 calc R
C21 C 0.6563(8) 0.8670(3) 0.1249(4) 0.053(2) Uani 1 1 d .
C22 C 0.5880(9) 0.8190(2) 0.1001(3) 0.049(2) Uani 1 1 d .
C23 C 0.4486(8) 0.8118(2) 0.0915(3) 0.0463(19) Uani 1 1 d .
H23 H 0.3918 0.8376 0.1026 0.056 Uiso 1 1 calc R
C24 C 0.3915(7) 0.7665(3) 0.0663(3) 0.055(2) Uani 1 1 d .
H24 H 0.2970 0.7615 0.0610 0.066 Uiso 1 1 calc R
C25 C 0.4765(9) 0.7293(2) 0.0494(3) 0.049(2) Uani 1 1 d .
C26 C 0.6151(9) 0.7355(3) 0.0565(3) 0.059(2) Uani 1 1 d .
H26 H 0.6707 0.7096 0.0447 0.070 Uiso 1 1 calc R
C27 C 0.6726(8) 0.7809(3) 0.0815(3) 0.056(2) Uani 1 1 d .
H27 H 0.7670 0.7858 0.0857 0.067 Uiso 1 1 calc R
C28 C 0.8963(8) 0.3081(3) 0.3185(5) 0.069(2) Uani 1 1 d .
C29 C 0.9169(7) 0.3111(3) 0.2442(5) 0.057(2) Uani 1 1 d .
C30 C 0.9466(8) 0.2677(3) 0.2113(5) 0.074(3) Uani 1 1 d .
H30 H 0.9620 0.2381 0.2370 0.089 Uiso 1 1 calc R
C31 C 0.9538(8) 0.2677(3) 0.1420(5) 0.080(3) Uani 1 1 d .
H31 H 0.9716 0.2379 0.1196 0.096 Uiso 1 1 calc R
C32 C 0.9344(8) 0.3125(3) 0.1034(4) 0.079(3) Uani 1 1 d .
H32 H 0.9409 0.3127 0.0557 0.095 Uiso 1 1 calc R
C33 C 0.9056(7) 0.3566(3) 0.1367(5) 0.064(2) Uani 1 1 d .
H33 H 0.8919 0.3864 0.1115 0.076 Uiso 1 1 calc R
C34 C 0.8971(7) 0.3559(3) 0.2087(4) 0.054(2) Uani 1 1 d .
C35 C 0.8628(8) 0.4037(2) 0.2442(4) 0.053(2) Uani 1 1 d .
C36 C 0.9088(8) 0.3980(2) 0.3239(4) 0.054(2) Uani 1 1 d .
H36 H 1.0090 0.4007 0.3341 0.065 Uiso 1 1 calc R
C37 C 0.9423(9) 0.4479(3) 0.2180(4) 0.050(2) Uani 1 1 d .
C38 C 0.9127(8) 0.5319(2) 0.1581(4) 0.055(2) Uani 1 1 d .
C39 C 0.7859(7) 0.5582(2) 0.1208(4) 0.077(2) Uani 1 1 d .
H39A H 0.7231 0.5649 0.1540 0.093 Uiso 1 1 calc R
H39B H 0.7396 0.5365 0.0843 0.093 Uiso 1 1 calc R
C40 C 0.9833(7) 0.5655(2) 0.2155(4) 0.070(2) Uani 1 1 d .
H40A H 1.0655 0.5490 0.2389 0.084 Uiso 1 1 calc R
H40B H 0.9227 0.5714 0.2500 0.084 Uiso 1 1 calc R
C41 C 1.0052(8) 0.5216(2) 0.1046(4) 0.072(2) Uani 1 1 d .
H41A H 0.9571 0.5012 0.0670 0.086 Uiso 1 1 calc R
H41B H 1.0851 0.5030 0.1262 0.086 Uiso 1 1 calc R
C42 C 0.8257(9) 0.6086(3) 0.0876(5) 0.085(3) Uani 1 1 d .
H42 H 0.7439 0.6256 0.0634 0.102 Uiso 1 1 calc R
C43 C 0.8954(10) 0.6407(3) 0.1483(5) 0.088(3) Uani 1 1 d .
H43A H 0.9183 0.6733 0.1306 0.106 Uiso 1 1 calc R
H43B H 0.8323 0.6460 0.1818 0.106 Uiso 1 1 calc R
C44 C 1.0221(10) 0.6163(3) 0.1842(4) 0.078(3) Uani 1 1 d .
H44 H 1.0681 0.6382 0.2213 0.094 Uiso 1 1 calc R
C45 C 1.1189(8) 0.6044(3) 0.1308(5) 0.081(3) Uani 1 1 d .
H45A H 1.1461 0.6354 0.1103 0.098 Uiso 1 1 calc R
H45B H 1.2010 0.5881 0.1545 0.098 Uiso 1 1 calc R
C46 C 1.0506(10) 0.5710(3) 0.0745(5) 0.083(3) Uani 1 1 d .
H46 H 1.1131 0.5640 0.0405 0.099 Uiso 1 1 calc R
C47 C 0.9218(10) 0.5965(3) 0.0379(5) 0.096(3) Uani 1 1 d .
H47A H 0.9468 0.6272 0.0157 0.115 Uiso 1 1 calc R
H47B H 0.8765 0.5745 0.0014 0.115 Uiso 1 1 calc R
C48 C 0.8450(9) 0.4371(3) 0.3659(4) 0.064(2) Uani 1 1 d .
C49 C 0.9168(9) 0.4850(3) 0.3875(4) 0.054(2) Uani 1 1 d .
C50 C 1.0519(9) 0.4940(3) 0.3817(4) 0.060(2) Uani 1 1 d .
H50 H 1.1034 0.4694 0.3633 0.072 Uiso 1 1 calc R
C51 C 1.1131(8) 0.5404(3) 0.4035(4) 0.065(2) Uani 1 1 d .
H51 H 1.2043 0.5466 0.3990 0.078 Uiso 1 1 calc R
C52 C 1.0386(10) 0.5760(3) 0.4310(4) 0.062(2) Uani 1 1 d .
C53 C 0.9055(10) 0.5666(3) 0.4398(4) 0.081(3) Uani 1 1 d .
H53 H 0.8573 0.5905 0.4617 0.097 Uiso 1 1 calc R
C54 C 0.8419(8) 0.5220(3) 0.4166(4) 0.069(2) Uani 1 1 d .
H54 H 0.7500 0.5167 0.4203 0.083 Uiso 1 1 calc R

loop_
_atom_site_aniso_label
_atom_site_aniso_U_11
_atom_site_aniso_U_22
_atom_site_aniso_U_33
_atom_site_aniso_U_23
_atom_site_aniso_U_13
_atom_site_aniso_U_12
Br1 0.1060(8) 0.0692(5) 0.1078(7) -0.0301(5) 0.0176(6) -0.0181(6)
Br2 0.1481(11) 0.0704(6) 0.1156(8) -0.0144(5) 0.0132(7) -0.0173(7)
N1 0.040(4) 0.034(3) 0.074(4) 0.000(3) 0.009(3) -0.004(3)
N2 0.041(4) 0.039(3) 0.073(4) 0.006(3) 0.012(3) -0.004(3)
O1 0.054(4) 0.041(3) 0.069(3) -0.001(3) 0.023(3) -0.005(3)
O2 0.114(5) 0.037(3) 0.102(4) 0.007(3) 0.042(3) 0.004(3)
O3 0.040(4) 0.043(3) 0.083(3) 0.003(2) 0.008(3) -0.005(3)
O4 0.039(4) 0.047(3) 0.077(3) -0.004(2) 0.017(3) -0.008(3)
O5 0.069(4) 0.080(4) 0.096(4) -0.023(3) 0.046(4) -0.021(3)
O6 0.069(4) 0.060(3) 0.088(4) 0.016(3) 0.020(3) -0.007(3)
O7 0.130(6) 0.063(4) 0.154(6) 0.050(4) 0.039(4) 0.007(4)
O8 0.037(4) 0.049(3) 0.101(4) 0.015(3) 0.009(3) -0.003(3)
O9 0.038(3) 0.042(3) 0.086(4) -0.001(2) 0.013(3) -0.002(3)
O10 0.067(5) 0.096(4) 0.130(5) -0.022(3) 0.050(4) -0.015(4)
C1 0.056(6) 0.047(5) 0.070(6) 0.000(5) 0.012(5) 0.004(5)
C2 0.044(5) 0.041(5) 0.047(5) -0.003(4) 0.014(4) -0.002(4)
C3 0.056(6) 0.042(4) 0.072(6) -0.007(5) 0.016(5) 0.001(4)
C4 0.067(6) 0.057(6) 0.070(6) -0.021(5) 0.019(5) 0.010(5)
C5 0.067(6) 0.063(5) 0.060(5) 0.002(5) 0.015(5) -0.003(5)
C6 0.059(6) 0.041(4) 0.064(6) -0.007(4) 0.008(5) 0.002(4)
C7 0.036(5) 0.037(4) 0.048(5) -0.004(4) 0.003(4) -0.001(4)
C8 0.041(6) 0.039(4) 0.054(5) -0.001(4) 0.008(4) 0.007(4)
C9 0.044(5) 0.039(4) 0.057(5) -0.002(4) 0.006(4) -0.003(4)
C10 0.050(6) 0.032(4) 0.053(5) -0.009(4) 0.011(5) 0.002(5)
C11 0.060(6) 0.036(4) 0.068(6) 0.000(4) 0.024(5) -0.001(4)
C12 0.084(7) 0.048(4) 0.064(6) -0.005(4) 0.016(5) -0.019(5)
C13 0.097(8) 0.047(5) 0.109(7) 0.006(5) 0.007(6) -0.009(5)
C14 0.112(8) 0.060(5) 0.091(7) -0.006(5) 0.035(6) -0.016(5)
C15 0.107(9) 0.056(5) 0.077(7) -0.005(5) 0.009(6) -0.023(6)
C16 0.116(9) 0.049(5) 0.115(8) -0.021(5) 0.037(7) -0.011(6)
C17 0.097(9) 0.063(6) 0.110(8) 0.011(6) 0.015(7) 0.006(6)
C18 0.141(11) 0.065(6) 0.099(8) 0.011(6) 0.008(8) -0.007(7)
C19 0.111(9) 0.075(7) 0.091(7) -0.010(6) 0.056(7) -0.023(7)
C20 0.100(8) 0.067(6) 0.121(8) 0.010(6) 0.041(8) -0.022(6)
C21 0.045(6) 0.055(5) 0.061(5) -0.003(4) 0.016(5) -0.004(5)
C22 0.048(6) 0.044(5) 0.054(5) -0.007(4) 0.008(5) 0.004(5)
C23 0.055(6) 0.042(5) 0.043(5) -0.003(4) 0.010(4) 0.008(5)
C24 0.047(6) 0.060(5) 0.059(5) -0.003(4) 0.009(4) -0.005(5)
C25 0.060(6) 0.044(5) 0.044(5) -0.004(4) 0.015(5) -0.002(5)
C26 0.060(7) 0.056(5) 0.064(5) -0.002(4) 0.022(5) 0.009(5)
C27 0.047(6) 0.050(5) 0.071(6) -0.001(4) 0.015(4) 0.007(5)
C28 0.057(6) 0.047(6) 0.101(8) 0.012(6) 0.009(6) -0.004(5)
C29 0.050(6) 0.033(5) 0.091(7) 0.000(5) 0.016(5) 0.004(4)
C30 0.065(7) 0.047(6) 0.112(8) 0.007(6) 0.017(6) 0.004(5)
C31 0.060(7) 0.056(6) 0.125(9) -0.020(6) 0.017(7) -0.004(5)
C32 0.078(7) 0.071(6) 0.089(7) -0.022(6) 0.019(5) -0.009(6)
C33 0.061(6) 0.044(5) 0.086(7) -0.006(5) 0.012(5) -0.008(4)
C34 0.037(5) 0.044(5) 0.080(6) -0.005(5) 0.006(5) -0.007(4)
C35 0.040(6) 0.040(5) 0.079(6) 0.008(4) 0.007(5) 0.003(4)
C36 0.049(6) 0.045(5) 0.069(6) 0.001(4) 0.009(5) -0.002(4)
C37 0.044(6) 0.034(4) 0.072(6) 0.000(4) 0.009(5) -0.002(5)
C38 0.048(6) 0.037(4) 0.078(6) 0.004(4) 0.008(5) -0.005(4)
C39 0.061(7) 0.056(5) 0.112(7) 0.010(5) 0.002(5) -0.002(5)
C40 0.067(6) 0.051(5) 0.090(6) -0.004(5) 0.009(5) -0.013(5)
C41 0.074(7) 0.056(5) 0.090(6) 0.002(5) 0.030(5) -0.003(5)
C42 0.064(7) 0.064(6) 0.123(8) 0.018(6) -0.004(7) -0.002(6)
C43 0.095(8) 0.057(5) 0.117(8) 0.006(6) 0.030(6) 0.009(6)
C44 0.075(8) 0.059(6) 0.096(7) -0.002(5) -0.004(6) -0.023(6)
C45 0.057(7) 0.071(6) 0.118(8) 0.011(6) 0.016(6) -0.018(5)
C46 0.078(8) 0.080(6) 0.096(7) 0.007(6) 0.030(6) -0.002(6)
C47 0.095(9) 0.081(7) 0.111(8) 0.018(6) 0.013(7) -0.014(6)
C48 0.052(7) 0.064(6) 0.079(6) 0.007(5) 0.024(5) 0.001(6)
C49 0.053(6) 0.052(5) 0.062(5) 0.005(4) 0.020(5) -0.002(5)
C50 0.056(7) 0.053(5) 0.075(6) -0.001(4) 0.022(5) 0.001(5)
C51 0.061(7) 0.068(6) 0.066(6) 0.007(5) 0.013(5) -0.008(6)
C52 0.073(7) 0.054(5) 0.062(5) 0.001(4) 0.021(5) 0.002(6)
C53 0.082(8) 0.069(6) 0.094(7) -0.010(5) 0.022(6) 0.012(6)
C54 0.058(7) 0.067(6) 0.088(6) 0.000(5) 0.027(5) 0.009(6)

loop_
_atom_type_symbol
_atom_type_description
_atom_type_scat_dispersion_real
_atom_type_scat_dispersion_imag
_atom_type_scat_source
C C 0.0033 0.0016 'International Tables Vol C Tables 4.2.6.8 and 6.1.1.4'
H H 0.0000 0.0000 'International Tables Vol C Tables 4.2.6.8 and 6.1.1.4'
N N 0.0061 0.0033 'International Tables Vol C Tables 4.2.6.8 and 6.1.1.4'
O O 0.0106 0.0060 'International Tables Vol C Tables 4.2.6.8 and 6.1.1.4'
Br Br -0.2901 2.4595 'International Tables Vol C Tables 4.2.6.8 and 6.1.1.4'

loop_
_geom_angle_atom_site_label_1
_geom_angle_atom_site_label_2
_geom_angle_atom_site_label_3
_geom_angle
C10 N1 C11 127.4(6)
C10 N1 H1 116.3
C11 N1 H1 116.3
C37 N2 C38 126.9(6)
C37 N2 H2 116.6
C38 N2 H2 116.6
C1 O1 C9 119.9(5)
C8 O3 H3 109.5
C28 O6 C36 118.1(6)
C35 O8 H8 109.5
O2 C1 O1 118.3(7)
O2 C1 C2 122.9(7)
O1 C1 C2 118.6(6)
C3 C2 C7 121.5(7)
C3 C2 C1 118.9(6)
C7 C2 C1 119.5(7)
C2 C3 C4 120.7(6)
C2 C3 H3A 119.7
C4 C3 H3A 119.7
C3 C4 C5 118.0(7)
C3 C4 H4 121.0
C5 C4 H4 121.0
C6 C5 C4 121.4(7)
C6 C5 H5 119.3
C4 C5 H5 119.3
C5 C6 C7 120.5(6)
C5 C6 H6 119.7
C7 C6 H6 119.7
C2 C7 C6 117.8(6)
C2 C7 C8 121.3(6)
C6 C7 C8 120.9(6)
O3 C8 C7 111.2(5)
O3 C8 C10 108.1(5)
C7 C8 C10 109.6(6)
O3 C8 C9 110.6(5)
C7 C8 C9 109.0(5)
C10 C8 C9 108.3(6)
O1 C9 C21 104.6(5)
O1 C9 C8 112.0(5)
C21 C9 C8 110.4(5)
O1 C9 H9 109.9
C21 C9 H9 109.9
C8 C9 H9 109.9
O4 C10 N1 124.9(7)
O4 C10 C8 120.0(7)
N1 C10 C8 115.1(7)
N1 C11 C12 112.4(6)
N1 C11 C14 111.3(6)
C12 C11 C14 111.5(7)
N1 C11 C13 105.5(6)
C12 C11 C13 106.6(6)
C14 C11 C13 109.2(6)
C11 C12 C15 110.7(6)
C11 C12 H12A 109.5
C15 C12 H12A 109.5
C11 C12 H12B 109.5
C15 C12 H12B 109.5
H12A C12 H12B 108.1
C17 C13 C11 110.7(6)
C17 C13 H13A 109.5
C11 C13 H13A 109.5
C17 C13 H13B 109.5
C11 C13 H13B 109.5
H13A C13 H13B 108.1
C11 C14 C19 110.1(6)
C11 C14 H14A 109.6
C19 C14 H14A 109.6
C11 C14 H14B 109.6
C19 C14 H14B 109.6
H14A C14 H14B 108.1
C16 C15 C20 110.5(7)
C16 C15 C12 107.4(7)
C20 C15 C12 108.7(7)
C16 C15 H15 110.1
C20 C15 H15 110.1
C12 C15 H15 110.1
C17 C16 C15 112.6(7)
C17 C16 H16A 109.1
C15 C16 H16A 109.1
C17 C16 H16B 109.1
C15 C16 H16B 109.1
H16A C16 H16B 107.8
C18 C17 C16 108.4(8)
C18 C17 C13 106.5(7)
C16 C17 C13 109.1(7)
C18 C17 H17 110.9
C16 C17 H17 110.9
C13 C17 H17 110.9
C17 C18 C19 115.0(8)
C17 C18 H18A 108.5
C19 C18 H18A 108.5
C17 C18 H18B 108.5
C19 C18 H18B 108.5
H18A C18 H18B 107.5
C18 C19 C20 110.9(7)
C18 C19 C14 108.2(7)
C20 C19 C14 103.7(7)
C18 C19 H19 111.2
C20 C19 H19 111.2
C14 C19 H19 111.2
C15 C20 C19 109.8(7)
C15 C20 H20A 109.7
C19 C20 H20A 109.7
C15 C20 H20B 109.7
C19 C20 H20B 109.7
H20A C20 H20B 108.2
O5 C21 C22 121.3(7)
O5 C21 C9 120.1(7)
C22 C21 C9 118.6(7)
C23 C22 C27 119.7(7)
C23 C22 C21 123.7(7)
C27 C22 C21 116.5(8)
C22 C23 C24 120.7(7)
C22 C23 H23 119.7
C24 C23 H23 119.7
C25 C24 C23 118.8(7)
C25 C24 H24 120.6
C23 C24 H24 120.6
C26 C25 C24 121.9(7)
C26 C25 Br1 118.3(6)
C24 C25 Br1 119.8(6)
C25 C26 C27 119.5(7)
C25 C26 H26 120.2
C27 C26 H26 120.2
C26 C27 C22 119.5(7)
C26 C27 H27 120.3
C22 C27 H27 120.3
O7 C28 O6 117.7(9)
O7 C28 C29 123.8(8)
O6 C28 C29 118.2(7)
C30 C29 C34 121.7(8)
C30 C29 C28 118.1(8)
C34 C29 C28 120.0(8)
C31 C30 C29 120.2(8)
C31 C30 H30 119.9
C29 C30 H30 119.9
C30 C31 C32 120.2(8)
C30 C31 H31 119.9
C32 C31 H31 119.9
C33 C32 C31 119.6(8)
C33 C32 H32 120.2
C31 C32 H32 120.2
C32 C33 C34 119.6(7)
C32 C33 H33 120.2
C34 C33 H33 120.2
C29 C34 C33 118.6(7)
C29 C34 C35 122.1(8)
C33 C34 C35 119.3(7)
O8 C35 C34 110.4(6)
O8 C35 C37 108.2(6)
C34 C35 C37 109.7(6)
O8 C35 C36 111.9(6)
C34 C35 C36 108.5(6)
C37 C35 C36 108.2(6)
O6 C36 C48 103.9(6)
O6 C36 C35 112.3(5)
C48 C36 C35 112.5(6)
O6 C36 H36 109.3
C48 C36 H36 109.3
C35 C36 H36 109.3
O9 C37 N2 125.1(7)
O9 C37 C35 119.9(7)
N2 C37 C35 114.9(7)
N2 C38 C41 111.6(6)
N2 C38 C40 111.0(6)
C41 C38 C40 110.6(6)
N2 C38 C39 106.6(6)
C41 C38 C39 107.5(6)
C40 C38 C39 109.4(6)
C38 C39 C42 110.5(6)
C38 C39 H39A 109.5
C42 C39 H39A 109.5
C38 C39 H39B 109.5
C42 C39 H39B 109.5
H39A C39 H39B 108.1
C38 C40 C44 110.1(6)
C38 C40 H40A 109.6
C44 C40 H40A 109.6
C38 C40 H40B 109.6
C44 C40 H40B 109.6
H40A C40 H40B 108.2
C38 C41 C46 110.3(6)
C38 C41 H41A 109.6
C46 C41 H41A 109.6
C38 C41 H41B 109.6
C46 C41 H41B 109.6
H41A C41 H41B 108.1
C47 C42 C43 111.1(8)
C47 C42 C39 107.6(7)
C43 C42 C39 106.2(7)
C47 C42 H42 110.6
C43 C42 H42 110.6
C39 C42 H42 110.6
C44 C43 C42 111.4(7)
C44 C43 H43A 109.4
C42 C43 H43A 109.4
C44 C43 H43B 109.4
C42 C43 H43B 109.4
H43A C43 H43B 108.0
C43 C44 C45 109.9(7)
C43 C44 C40 108.9(7)
C45 C44 C40 107.1(7)
C43 C44 H44 110.3
C45 C44 H44 110.3
C40 C44 H44 110.3
C46 C45 C44 110.7(7)
C46 C45 H45A 109.5
C44 C45 H45A 109.5
C46 C45 H45B 109.5
C44 C45 H45B 109.5
H45A C45 H45B 108.1
C45 C46 C47 109.3(7)
C45 C46 C41 111.3(7)
C47 C46 C41 106.7(7)
C45 C46 H46 109.8
C47 C46 H46 109.8
C41 C46 H46 109.8
C42 C47 C46 111.6(8)
C42 C47 H47A 109.3
C46 C47 H47A 109.3
C42 C47 H47B 109.3
C46 C47 H47B 109.3
H47A C47 H47B 108.0
O10 C48 C49 120.5(8)
O10 C48 C36 118.1(8)
C49 C48 C36 121.4(7)
C50 C49 C54 119.0(7)
C50 C49 C48 123.7(8)
C54 C49 C48 117.3(8)
C49 C50 C51 120.4(8)
C49 C50 H50 119.8
C51 C50 H50 119.8
C52 C51 C50 119.7(8)
C52 C51 H51 120.1
C50 C51 H51 120.1
C51 C52 C53 120.5(8)
C51 C52 Br2 120.2(7)
C53 C52 Br2 119.3(7)
C52 C53 C54 120.7(8)
C52 C53 H53 119.7
C54 C53 H53 119.7
C53 C54 C49 119.6(8)
C53 C54 H54 120.2
C49 C54 H54 120.2

loop_
_geom_bond_atom_site_label_1
_geom_bond_atom_site_label_2
_geom_bond_distance
Br1 C25 1.897(6)
Br2 C52 1.870(7)
N1 C10 1.320(7)
N1 C11 1.471(7)
N1 H1 0.8600
N2 C37 1.320(7)
N2 C38 1.485(7)
N2 H2 0.8600
O1 C1 1.343(7)
O1 C9 1.433(6)
O2 C1 1.206(7)
O3 C8 1.414(7)
O3 H3 0.8200
O4 C10 1.225(7)
O5 C21 1.211(7)
O6 C28 1.343(8)
O6 C36 1.450(6)
O7 C28 1.209(8)
O8 C35 1.420(7)
O8 H8 0.8200
O9 C37 1.229(7)
O10 C48 1.221(8)
C1 C2 1.490(8)
C2 C3 1.363(7)
C2 C7 1.376(7)
C3 C4 1.382(8)
C3 H3A 0.9300
C4 C5 1.387(7)
C4 H4 0.9300
C5 C6 1.355(8)
C5 H5 0.9300
C6 C7 1.400(7)
C6 H6 0.9300
C7 C8 1.512(8)
C8 C10 1.540(8)
C8 C9 1.554(7)
C9 C21 1.537(8)
C9 H9 0.9800
C11 C12 1.486(8)
C11 C14 1.489(8)
C11 C13 1.552(9)
C12 C15 1.542(8)
C12 H12A 0.9700
C12 H12B 0.9700
C13 C17 1.541(9)
C13 H13A 0.9700
C13 H13B 0.9700
C14 C19 1.586(8)
C14 H14A 0.9700
C14 H14B 0.9700
C15 C16 1.494(9)
C15 C20 1.524(9)
C15 H15 0.9800
C16 C17 1.491(10)
C16 H16A 0.9700
C16 H16B 0.9700
C17 C18 1.454(10)
C17 H17 0.9800
C18 C19 1.502(10)
C18 H18A 0.9700
C18 H18B 0.9700
C19 C20 1.530(9)
C19 H19 0.9800
C20 H20A 0.9700
C20 H20B 0.9700
C21 C22 1.488(9)
C22 C23 1.372(8)
C22 C27 1.392(8)
C23 C24 1.386(7)
C23 H23 0.9300
C24 C25 1.367(8)
C24 H24 0.9300
C25 C26 1.362(8)
C26 C27 1.388(8)
C26 H26 0.9300
C27 H27 0.9300
C28 C29 1.479(9)
C29 C30 1.369(8)
C29 C34 1.371(8)
C30 C31 1.349(9)
C30 H30 0.9300
C31 C32 1.402(9)
C31 H31 0.9300
C32 C33 1.385(8)
C32 H32 0.9300
C33 C34 1.402(8)
C33 H33 0.9300
C34 C35 1.504(8)
C35 C37 1.539(8)
C35 C36 1.542(8)
C36 C48 1.509(9)
C36 H36 0.9800
C38 C41 1.498(8)
C38 C40 1.509(8)
C38 C39 1.516(8)
C39 C42 1.561(9)
C39 H39A 0.9700
C39 H39B 0.9700
C40 C44 1.551(8)
C40 H40A 0.9700
C40 H40B 0.9700
C41 C46 1.529(8)
C41 H41A 0.9700
C41 H41B 0.9700
C42 C47 1.479(9)
C42 C43 1.526(9)
C42 H42 0.9800
C43 C44 1.484(9)
C43 H43A 0.9700
C43 H43B 0.9700
C44 C45 1.536(9)
C44 H44 0.9800
C45 C46 1.483(9)
C45 H45A 0.9700
C45 H45B 0.9700
C46 C47 1.517(9)
C46 H46 0.9800
C47 H47A 0.9700
C47 H47B 0.9700
C48 C49 1.486(9)
C49 C50 1.373(9)
C49 C54 1.396(8)
C50 C51 1.409(8)
C50 H50 0.9300
C51 C52 1.351(8)
C51 H51 0.9300
C52 C53 1.370(9)
C53 C54 1.385(9)
C53 H53 0.9300
C54 H54 0.9300

loop_
_geom_torsion_atom_site_label_1
_geom_torsion_atom_site_label_2
_geom_torsion_atom_site_label_3
_geom_torsion_atom_site_label_4
_geom_torsion
C9 O1 C1 O2 -165.4(6)
C9 O1 C1 C2 19.1(9)
O2 C1 C2 C3 10.2(11)
O1 C1 C2 C3 -174.6(6)
O2 C1 C2 C7 -167.6(7)
O1 C1 C2 C7 7.6(10)
C7 C2 C3 C4 2.3(11)
C1 C2 C3 C4 -175.5(7)
C2 C3 C4 C5 -1.5(11)
C3 C4 C5 C6 0.3(11)
C4 C5 C6 C7 0.1(11)
C3 C2 C7 C6 -1.8(10)
C1 C2 C7 C6 176.0(6)
C3 C2 C7 C8 179.7(6)
C1 C2 C7 C8 -2.5(10)
C5 C6 C7 C2 0.6(10)
C5 C6 C7 C8 179.1(6)
C2 C7 C8 O3 97.6(7)
C6 C7 C8 O3 -80.8(7)
C2 C7 C8 C10 -142.9(6)
C6 C7 C8 C10 38.6(8)
C2 C7 C8 C9 -24.6(9)
C6 C7 C8 C9 156.9(6)
C1 O1 C9 C21 -167.4(6)
C1 O1 C9 C8 -47.8(8)
O3 C8 C9 O1 -74.8(6)
C7 C8 C9 O1 47.8(7)
C10 C8 C9 O1 166.9(5)
O3 C8 C9 C21 41.3(7)
C7 C8 C9 C21 163.9(6)
C10 C8 C9 C21 -77.0(7)
C11 N1 C10 O4 -0.8(11)
C11 N1 C10 C8 176.8(6)
O3 C8 C10 O4 -178.2(6)
C7 C8 C10 O4 60.4(8)
C9 C8 C10 O4 -58.3(8)
O3 C8 C10 N1 4.1(8)
C7 C8 C10 N1 -117.3(6)
C9 C8 C10 N1 124.0(6)
C10 N1 C11 C12 63.2(9)
C10 N1 C11 C14 -62.8(9)
C10 N1 C11 C13 178.9(6)
N1 C11 C12 C15 178.0(6)
C14 C11 C12 C15 -56.2(8)
C13 C11 C12 C15 62.9(8)
N1 C11 C13 C17 -179.3(6)
C12 C11 C13 C17 -59.7(8)
C14 C11 C13 C17 60.9(8)
N1 C11 C14 C19 -173.2(7)
C12 C11 C14 C19 60.4(9)
C13 C11 C14 C19 -57.1(8)
C11 C12 C15 C16 -63.0(9)
C11 C12 C15 C20 56.5(9)
C20 C15 C16 C17 -59.0(9)
C12 C15 C16 C17 59.4(9)
C15 C16 C17 C18 58.2(9)
C15 C16 C17 C13 -57.4(10)
C11 C13 C17 C18 -60.1(9)
C11 C13 C17 C16 56.7(10)
C16 C17 C18 C19 -56.2(10)
C13 C17 C18 C19 61.1(10)
C17 C18 C19 C20 54.4(10)
C17 C18 C19 C14 -58.8(10)
C11 C14 C19 C18 54.9(10)
C11 C14 C19 C20 -62.9(9)
C16 C15 C20 C19 54.2(9)
C12 C15 C20 C19 -63.4(9)
C18 C19 C20 C15 -51.2(9)
C14 C19 C20 C15 64.8(9)
O1 C9 C21 O5 25.5(9)
C8 C9 C21 O5 -95.2(8)
O1 C9 C21 C22 -157.6(6)
C8 C9 C21 C22 81.7(7)
O5 C21 C22 C23 -149.0(7)
C9 C21 C22 C23 34.0(10)
O5 C21 C22 C27 27.4(10)
C9 C21 C22 C27 -149.5(6)
C27 C22 C23 C24 1.9(10)
C21 C22 C23 C24 178.2(6)
C22 C23 C24 C25 -0.8(9)
C23 C24 C25 C26 -0.1(10)
C23 C24 C25 Br1 177.8(4)
C24 C25 C26 C27 -0.1(11)
Br1 C25 C26 C27 -178.1(5)
C25 C26 C27 C22 1.2(10)
C23 C22 C27 C26 -2.1(10)
C21 C22 C27 C26 -178.7(6)
C36 O6 C28 O7 160.5(7)
C36 O6 C28 C29 -25.2(9)
O7 C28 C29 C30 -5.4(12)
O6 C28 C29 C30 -179.3(7)
O7 C28 C29 C34 170.3(8)
O6 C28 C29 C34 -3.7(11)
C34 C29 C30 C31 -1.7(12)
C28 C29 C30 C31 173.9(7)
C29 C30 C31 C32 1.7(13)
C30 C31 C32 C33 -1.1(12)
C31 C32 C33 C34 0.5(11)
C30 C29 C34 C33 1.0(11)
C28 C29 C34 C33 -174.4(7)
C30 C29 C34 C35 179.3(7)
C28 C29 C34 C35 3.8(11)
C32 C33 C34 C29 -0.4(11)
C32 C33 C34 C35 -178.7(6)
C29 C34 C35 O8 -101.5(8)
C33 C34 C35 O8 76.8(8)
C29 C34 C35 C37 139.4(7)
C33 C34 C35 C37 -42.4(9)
C29 C34 C35 C36 21.4(9)
C33 C34 C35 C36 -160.4(6)
C28 O6 C36 C48 173.9(6)
C28 O6 C36 C35 52.0(8)
O8 C35 C36 O6 74.8(7)
C34 C35 C36 O6 -47.1(8)
C37 C35 C36 O6 -166.1(6)
O8 C35 C36 C48 -42.0(8)
C34 C35 C36 C48 -164.0(6)
C37 C35 C36 C48 77.1(8)
C38 N2 C37 O9 -0.7(12)
C38 N2 C37 C35 179.3(6)
O8 C35 C37 O9 179.9(6)
C34 C35 C37 O9 -59.6(9)
C36 C35 C37 O9 58.6(9)
O8 C35 C37 N2 0.0(8)
C34 C35 C37 N2 120.4(7)
C36 C35 C37 N2 -121.4(7)
C37 N2 C38 C41 55.8(9)
C37 N2 C38 C40 -68.1(9)
C37 N2 C38 C39 172.8(6)
N2 C38 C39 C42 -179.8(6)
C41 C38 C39 C42 -60.0(8)
C40 C38 C39 C42 60.1(8)
N2 C38 C40 C44 -175.6(6)
C41 C38 C40 C44 60.0(8)
C39 C38 C40 C44 -58.2(8)
N2 C38 C41 C46 179.1(6)
C40 C38 C41 C46 -56.8(8)
C39 C38 C41 C46 62.5(8)
C38 C39 C42 C47 58.9(9)
C38 C39 C42 C43 -60.1(9)
C47 C42 C43 C44 -54.9(9)
C39 C42 C43 C44 61.8(9)
C42 C43 C44 C45 55.2(9)
C42 C43 C44 C40 -61.9(9)
C38 C40 C44 C43 59.0(9)
C38 C40 C44 C45 -59.9(8)
C43 C44 C45 C46 -58.5(8)
C40 C44 C45 C46 59.6(8)
C44 C45 C46 C47 58.8(9)
C44 C45 C46 C41 -58.8(9)
C38 C41 C46 C45 56.6(9)
C38 C41 C46 C47 -62.6(9)
C43 C42 C47 C46 55.6(9)
C39 C42 C47 C46 -60.1(9)
C45 C46 C47 C42 -58.3(9)
C41 C46 C47 C42 62.2(9)
O6 C36 C48 O10 -37.4(9)
C35 C36 C48 O10 84.4(9)
O6 C36 C48 C49 144.3(6)
C35 C36 C48 C49 -93.9(8)
O10 C48 C49 C50 170.7(8)
C36 C48 C49 C50 -11.1(11)
O10 C48 C49 C54 -7.8(11)
C36 C48 C49 C54 170.4(6)
C54 C49 C50 C51 -1.4(11)
C48 C49 C50 C51 -179.8(6)
C49 C50 C51 C52 0.8(11)
C50 C51 C52 C53 2.1(11)
C50 C51 C52 Br2 179.8(5)
C51 C52 C53 C54 -4.3(12)
Br2 C52 C53 C54 177.9(5)
C52 C53 C54 C49 3.7(12)
C50 C49 C54 C53 -0.8(11)
C48 C49 C54 C53 177.7(7)
